data_7041390
loop_
_publ_author_name
'Petuker, Anette'
'Mebs, Stefan'
'Schuth, Nils'
'Gerschel, Philipp'
'Reback, Matthew L.'
'Mallick, Bert'
'van Gastel, Maurice'
'Haumann, Michael'
'Apfel, Ulf-Peter'

_publ_section_title
;
 Spontaneous Si-C bond cleavage in (Triphos(Si))-nickel complexes.
;
_journal_issue 3
_journal_name_full 'Dalton transactions (Cambridge, England : 2003)'
_journal_page_first 907
_journal_page_last 917
_journal_paper_doi 10.1039/c6dt04048a
_journal_volume 46
_journal_year 2017
_chemical_formula_moiety 'C40 H39 Br Ni P3 Si'
_chemical_formula_sum 'C40 H39 Br Ni P3 Si'
_chemical_formula_weight 779.33
_chemical_name_common TrophosNiBr
_chemical_name_systematic TriphosNiBr
_space_group_IT_number 4
_symmetry_cell_setting monoclinic
_symmetry_space_group_name_Hall 'P 2yb'
_symmetry_space_group_name_H-M 'P 1 21 1'
_atom_sites_solution_hydrogens geom
_atom_sites_solution_primary direct
_atom_sites_solution_secondary difmap
_audit_creation_method SHELXL-97
_audit_update_record
;
2016-06-16 deposited with the CCDC.
2016-12-08 downloaded from the CCDC.
;
_cell_angle_alpha 90.00
_cell_angle_beta 105.514(15)
_cell_angle_gamma 90.00
_cell_formula_units_Z 2
_cell_length_a 10.2603(18)
_cell_length_b 17.719(2)
_cell_length_c 10.385(2)
_cell_measurement_reflns_used 3614
_cell_measurement_temperature 170(2)
_cell_measurement_theta_max 27.8
_cell_measurement_theta_min 3.0
_cell_volume 1819.2(5)
_computing_cell_refinement 'X-Area (Stoe & Cie, 2001)'
_computing_data_collection 'X-Area (Stoe & Cie, 2001)'
_computing_data_reduction 'X-Area (Stoe & Cie, 2001)'
_computing_molecular_graphics 'Diamond (Brandenburg 2011)'
_computing_publication_material 'WinGX publication routines (Farrugia, 1999)'
_computing_structure_refinement 'SHELXL-97 (Sheldrick, 1997)'
_computing_structure_solution 'SIR92 (Altomare 1994)'
_diffrn_ambient_temperature 170(2)
_diffrn_measured_fraction_theta_full 0.978
_diffrn_measured_fraction_theta_max 0.978
_diffrn_measurement_device_type 'STOE IPDS I'
_diffrn_measurement_method \w
_diffrn_radiation_monochromator graphite
_diffrn_radiation_source 'fine-focus sealed tube'
_diffrn_radiation_type MoK\a
_diffrn_radiation_wavelength 0.71073
_diffrn_reflns_av_R_equivalents 0.0484
_diffrn_reflns_av_sigmaI/netI 0.0739
_diffrn_reflns_limit_h_max 12
_diffrn_reflns_limit_h_min -12
_diffrn_reflns_limit_k_max 21
_diffrn_reflns_limit_k_min -21
_diffrn_reflns_limit_l_max 10
_diffrn_reflns_limit_l_min -12
_diffrn_reflns_number 9961
_diffrn_reflns_theta_full 25.00
_diffrn_reflns_theta_max 25.00
_diffrn_reflns_theta_min 2.73
_exptl_absorpt_coefficient_mu 1.824
_exptl_absorpt_correction_T_max 0.8275
_exptl_absorpt_correction_T_min 0.6696
_exptl_absorpt_correction_type numerical
_exptl_absorpt_process_details
;
 [X-Red (Stoe & Cie, 2001) and X-Shape (Stoe & Cie, 1999)]
;
_exptl_crystal_colour yellow
_exptl_crystal_density_diffrn 1.423
_exptl_crystal_density_method 'not measured'
_exptl_crystal_description prism
_exptl_crystal_F_000 802
_exptl_crystal_size_max 0.4
_exptl_crystal_size_mid 0.3
_exptl_crystal_size_min 0.2
_refine_diff_density_max 0.533
_refine_diff_density_min -0.460
_refine_diff_density_rms 0.059
_refine_ls_abs_structure_details 'Flack H D (1983), Acta Cryst. A39, 876-881'
_refine_ls_abs_structure_Flack -0.013(8)
_refine_ls_extinction_method none
_refine_ls_goodness_of_fit_ref 0.882
_refine_ls_hydrogen_treatment constr
_refine_ls_matrix_type full
_refine_ls_number_parameters 416
_refine_ls_number_reflns 5979
_refine_ls_number_restraints 1
_refine_ls_restrained_S_all 0.882
_refine_ls_R_factor_all 0.0450
_refine_ls_R_factor_gt 0.0335
_refine_ls_shift/su_max 0.000
_refine_ls_shift/su_mean 0.000
_refine_ls_structure_factor_coef Fsqd
_refine_ls_weighting_details 'calc w=1/[\s^2^(Fo^2^)+(0.0306P)^2^+0.0000P] where P=(Fo^2^+2Fc^2^)/3'
_refine_ls_weighting_scheme calc
_refine_ls_wR_factor_gt 0.0668
_refine_ls_wR_factor_ref 0.0692
_reflns_number_gt 4848
_reflns_number_total 5979
_reflns_threshold_expression >2sigma(I)
_cod_data_source_file c6dt04048a2.cif
_cod_data_source_block ap245c
_cod_depositor_comments 'Adding full bibliography for 7041386--7041393.cif.'
_cod_original_cell_volume 1819.1(6)
_cod_original_sg_symbol_H-M P21
_cod_database_code 7041390
_publcif_datablock.id {d8ec3d61-3187-4d96-97fd-c1299d6ace31}

loop_
_symmetry_equiv_pos_as_xyz
'x, y, z'
'-x, y+1/2, -z'

loop_
_atom_site_label
_atom_site_type_symbol
_atom_site_fract_x
_atom_site_fract_y
_atom_site_fract_z
_atom_site_U_iso_or_equiv
_atom_site_adp_type
_atom_site_occupancy
_atom_site_symmetry_multiplicity
_atom_site_calc_flag
_atom_site_refinement_flags
Ni1 Ni 0.45943(5) 0.23489(3) 0.60143(5) 0.01974(12) Uani 1 1 d .
P3 P 0.36191(9) 0.22713(7) 0.38083(11) 0.0217(2) Uani 1 1 d .
P4 P 0.29423(10) 0.28181(7) 0.68486(12) 0.0217(2) Uani 1 1 d .
Si5 Si 0.27926(11) 0.38802(7) 0.44437(13) 0.0231(3) Uani 1 1 d .
P6 P 0.57075(10) 0.34060(6) 0.58723(12) 0.0206(2) Uani 1 1 d .
C1 C 0.5149(4) 0.1180(3) 0.3014(5) 0.0371(12) Uani 1 1 d .
H1 H 0.5077 0.0933 0.3805 0.044 Uiso 1 1 calc R
C2 C 0.7039(4) 0.3689(3) 0.7364(5) 0.0232(10) Uani 1 1 d .
C3 C 0.1812(4) 0.1217(3) 0.4364(5) 0.0332(11) Uani 1 1 d .
H3 H 0.2455 0.1177 0.5210 0.040 Uiso 1 1 calc R
C4 C 0.1830(4) 0.3371(3) 0.5508(5) 0.0251(10) Uani 1 1 d .
H4A H 0.1337 0.3747 0.5906 0.030 Uiso 1 1 calc R
H4B H 0.1154 0.3032 0.4933 0.030 Uiso 1 1 calc R
C5 C 0.6684(4) 0.3437(3) 0.4621(5) 0.0245(10) Uani 1 1 d .
C6 C 0.6026(4) 0.1213(3) 0.1087(5) 0.0362(11) Uani 1 1 d .
H6 H 0.6539 0.0990 0.0549 0.043 Uiso 1 1 calc R
C7 C 0.4516(4) 0.4196(3) 0.5473(5) 0.0258(10) Uani 1 1 d .
H7A H 0.4873 0.4583 0.4971 0.031 Uiso 1 1 calc R
H7B H 0.4429 0.4428 0.6312 0.031 Uiso 1 1 calc R
C8 C 0.2036(4) 0.1713(3) 0.3379(5) 0.0250(10) Uani 1 1 d .
C9 C 0.1108(4) 0.1751(3) 0.2152(5) 0.0337(12) Uani 1 1 d .
H9 H 0.1270 0.2077 0.1484 0.040 Uiso 1 1 calc R
C10 C 0.7824(5) 0.4063(4) 0.3159(6) 0.0454(15) Uani 1 1 d .
H10 H 0.7998 0.4507 0.2719 0.055 Uiso 1 1 calc R
C13 C 0.3895(5) 0.4469(3) 1.0454(5) 0.0382(12) Uani 1 1 d .
H13 H 0.4101 0.4808 1.1189 0.046 Uiso 1 1 calc R
C15 C 0.7675(4) 0.3124(3) 0.8220(5) 0.0330(12) Uani 1 1 d .
H15 H 0.7421 0.2613 0.8019 0.040 Uiso 1 1 calc R
C16 C 0.3072(4) 0.3209(3) 0.3133(5) 0.0285(11) Uani 1 1 d .
H16A H 0.2220 0.3160 0.2414 0.034 Uiso 1 1 calc R
H16B H 0.3766 0.3423 0.2733 0.034 Uiso 1 1 calc R
C18 C 0.6953(4) 0.4097(3) 0.4010(5) 0.0338(12) Uani 1 1 d .
H18 H 0.6558 0.4563 0.4162 0.041 Uiso 1 1 calc R
C19 C 0.0369(5) 0.1048(3) 0.8332(5) 0.0368(13) Uani 1 1 d .
H19 H -0.0136 0.0684 0.8668 0.044 Uiso 1 1 calc R
C20 C 0.1849(4) 0.2132(2) 0.7384(5) 0.0249(11) Uani 1 1 d .
C21 C 0.8682(5) 0.3296(4) 0.9373(6) 0.0454(14) Uani 1 1 d .
H21 H 0.9113 0.2903 0.9954 0.054 Uiso 1 1 calc R
C22 C 0.4612(4) 0.3603(3) 0.9004(5) 0.0295(11) Uani 1 1 d .
H22 H 0.5320 0.3343 0.8761 0.035 Uiso 1 1 calc R
C23 C 0.5898(5) 0.0841(3) 0.2222(6) 0.0445(15) Uani 1 1 d .
H23 H 0.6312 0.0363 0.2459 0.053 Uiso 1 1 calc R
C25 C 0.4518(4) 0.1862(3) 0.2665(5) 0.0253(10) Uani 1 1 d .
C26 C -0.0288(5) 0.1612(3) 0.7502(6) 0.0392(13) Uani 1 1 d .
H26 H -0.1249 0.1627 0.7251 0.047 Uiso 1 1 calc R
C27 C -0.0070(4) 0.1318(3) 0.1872(6) 0.0393(13) Uani 1 1 d .
H27 H -0.0714 0.1350 0.1025 0.047 Uiso 1 1 calc R
C28 C 0.9054(5) 0.4033(4) 0.9673(6) 0.0515(17) Uani 1 1 d .
H28 H 0.9730 0.4154 1.0468 0.062 Uiso 1 1 calc R
C29 C 0.2563(5) 0.4348(3) 0.9749(6) 0.0385(13) Uani 1 1 d .
H29 H 0.1856 0.4600 1.0008 0.046 Uiso 1 1 calc R
C30 C 0.0641(5) 0.0791(3) 0.4075(6) 0.0421(14) Uani 1 1 d .
H30 H 0.0478 0.0461 0.4737 0.051 Uiso 1 1 calc R
C32 C 0.1762(5) 0.1009(3) 0.8680(6) 0.0389(13) Uani 1 1 d .
H32 H 0.2220 0.0620 0.9254 0.047 Uiso 1 1 calc R
C33 C 0.8432(5) 0.4596(4) 0.8804(6) 0.0468(15) Uani 1 1 d .
H33 H 0.8701 0.5106 0.8997 0.056 Uiso 1 1 calc R
C34 C 0.3289(4) 0.3488(3) 0.8273(5) 0.0231(10) Uani 1 1 d .
C36 C 0.7284(4) 0.2760(3) 0.4412(5) 0.0315(12) Uani 1 1 d .
H36 H 0.7109 0.2312 0.4839 0.038 Uiso 1 1 calc R
C38 C 0.0435(4) 0.2164(3) 0.7021(5) 0.0315(11) Uani 1 1 d .
H38 H -0.0027 0.2555 0.6455 0.038 Uiso 1 1 calc R
C39 C 0.2258(4) 0.3862(3) 0.8667(5) 0.0322(12) Uani 1 1 d .
H39 H 0.1341 0.3782 0.8188 0.039 Uiso 1 1 calc R
C41 C -0.0289(5) 0.0834(3) 0.2858(7) 0.0457(15) Uani 1 1 d .
H41 H -0.1085 0.0535 0.2681 0.055 Uiso 1 1 calc R
C42 C 0.8413(5) 0.3402(4) 0.2967(6) 0.0464(15) Uani 1 1 d .
H42 H 0.9015 0.3393 0.2413 0.056 Uiso 1 1 calc R
C43 C 0.8153(5) 0.2740(4) 0.3563(6) 0.0433(14) Uani 1 1 d .
H43 H 0.8553 0.2279 0.3402 0.052 Uiso 1 1 calc R
C44 C 0.4661(4) 0.2235(3) 0.1514(5) 0.0389(13) Uani 1 1 d .
H44 H 0.4247 0.2711 0.1263 0.047 Uiso 1 1 calc R
C46 C 0.2490(5) 0.1546(3) 0.8182(5) 0.0331(12) Uani 1 1 d .
H46 H 0.3448 0.1508 0.8395 0.040 Uiso 1 1 calc R
C47 C 0.7425(5) 0.4430(3) 0.7660(5) 0.0361(12) Uani 1 1 d .
H47 H 0.6999 0.4825 0.7079 0.043 Uiso 1 1 calc R
C50 C 0.4926(5) 0.4096(3) 1.0092(5) 0.0412(13) Uani 1 1 d .
H50 H 0.5841 0.4175 1.0579 0.049 Uiso 1 1 calc R
C53 C 0.5431(5) 0.1886(3) 0.0742(5) 0.0394(13) Uani 1 1 d .
H53 H 0.5531 0.2132 -0.0039 0.047 Uiso 1 1 calc R
C67 C 0.1807(5) 0.4715(3) 0.3657(6) 0.0375(13) Uani 1 1 d .
H67A H 0.0897 0.4556 0.3160 0.056 Uiso 1 1 calc R
H67B H 0.2260 0.4953 0.3043 0.056 Uiso 1 1 calc R
H67C H 0.1743 0.5076 0.4351 0.056 Uiso 1 1 calc R
Br1 Br 0.56331(5) 0.11888(3) 0.69635(6) 0.03776(14) Uani 1 1 d .

loop_
_atom_site_aniso_label
_atom_site_aniso_U_11
_atom_site_aniso_U_22
_atom_site_aniso_U_33
_atom_site_aniso_U_23
_atom_site_aniso_U_13
_atom_site_aniso_U_12
Ni1 0.0233(2) 0.0187(3) 0.0191(3) 0.0013(3) 0.0089(2) 0.0004(2)
P3 0.0256(5) 0.0211(6) 0.0192(6) -0.0002(6) 0.0075(4) 0.0003(5)
P4 0.0231(5) 0.0226(6) 0.0221(7) 0.0010(5) 0.0108(5) 0.0002(5)
Si5 0.0249(5) 0.0199(7) 0.0252(7) 0.0037(6) 0.0080(5) 0.0024(5)
P6 0.0221(5) 0.0201(6) 0.0211(7) -0.0003(5) 0.0082(5) -0.0010(4)
C1 0.051(3) 0.025(3) 0.045(3) 0.004(3) 0.030(2) 0.002(3)
C2 0.0226(19) 0.029(3) 0.023(3) -0.001(2) 0.0143(18) -0.0011(18)
C3 0.037(2) 0.033(3) 0.031(3) -0.008(3) 0.013(2) -0.002(2)
C4 0.026(2) 0.023(3) 0.028(3) 0.001(2) 0.0112(19) -0.0007(19)
C5 0.0211(19) 0.032(3) 0.021(3) -0.001(2) 0.0066(18) -0.0015(19)
C6 0.039(2) 0.039(3) 0.037(3) -0.010(3) 0.021(2) -0.004(3)
C7 0.030(2) 0.022(3) 0.027(3) 0.003(2) 0.0110(19) 0.0039(18)
C8 0.029(2) 0.020(2) 0.029(3) -0.005(2) 0.012(2) -0.0011(18)
C9 0.033(2) 0.034(3) 0.034(3) -0.001(2) 0.009(2) 0.000(2)
C10 0.040(3) 0.069(4) 0.031(3) 0.010(3) 0.015(2) -0.011(3)
C13 0.064(3) 0.029(3) 0.025(3) -0.007(2) 0.017(3) -0.010(2)
C15 0.030(2) 0.040(3) 0.028(3) -0.004(2) 0.006(2) 0.003(2)
C16 0.031(2) 0.028(3) 0.027(3) 0.002(2) 0.008(2) 0.0002(19)
C18 0.037(2) 0.039(3) 0.028(3) 0.005(2) 0.012(2) -0.005(2)
C19 0.049(3) 0.029(3) 0.038(3) -0.006(2) 0.023(3) -0.019(2)
C20 0.026(2) 0.023(3) 0.027(3) -0.007(2) 0.0107(19) -0.0052(17)
C21 0.036(3) 0.067(4) 0.029(3) 0.001(3) 0.003(2) 0.007(3)
C22 0.034(2) 0.036(3) 0.021(3) 0.002(2) 0.012(2) -0.001(2)
C23 0.058(3) 0.031(3) 0.056(4) 0.000(3) 0.034(3) 0.011(2)
C25 0.025(2) 0.028(3) 0.025(3) -0.006(2) 0.0097(18) -0.0050(19)
C26 0.027(2) 0.045(3) 0.049(4) -0.008(3) 0.016(2) -0.012(2)
C27 0.032(2) 0.043(4) 0.041(3) -0.010(3) 0.006(2) -0.003(2)
C28 0.037(3) 0.087(5) 0.032(3) -0.015(3) 0.011(2) -0.021(3)
C29 0.045(3) 0.037(3) 0.038(3) -0.006(3) 0.020(2) 0.001(2)
C30 0.041(3) 0.037(3) 0.056(4) -0.004(3) 0.025(3) -0.015(2)
C32 0.049(3) 0.033(3) 0.037(3) 0.004(2) 0.014(2) -0.010(2)
C33 0.053(3) 0.056(4) 0.036(3) -0.011(3) 0.021(3) -0.028(3)
C34 0.026(2) 0.023(2) 0.023(3) 0.005(2) 0.0100(18) -0.0007(18)
C36 0.024(2) 0.036(3) 0.036(3) -0.005(2) 0.010(2) -0.003(2)
C38 0.031(2) 0.032(3) 0.033(3) -0.004(2) 0.010(2) -0.0020(19)
C39 0.027(2) 0.037(3) 0.035(3) -0.002(2) 0.011(2) 0.000(2)
C41 0.033(3) 0.039(3) 0.070(5) -0.018(3) 0.023(3) -0.012(2)
C42 0.032(2) 0.081(5) 0.031(3) -0.005(3) 0.015(2) -0.005(3)
C43 0.034(2) 0.061(4) 0.040(4) -0.015(3) 0.017(2) 0.003(2)
C44 0.044(2) 0.048(4) 0.028(3) 0.007(3) 0.016(2) 0.014(3)
C46 0.035(2) 0.037(3) 0.029(3) 0.003(2) 0.011(2) -0.004(2)
C47 0.043(3) 0.041(3) 0.027(3) -0.002(2) 0.015(2) -0.012(2)
C50 0.043(3) 0.053(4) 0.028(3) 0.000(3) 0.011(2) -0.010(2)
C53 0.051(3) 0.052(4) 0.023(3) 0.002(3) 0.023(2) 0.007(3)
C67 0.029(2) 0.034(3) 0.050(4) 0.012(3) 0.012(2) 0.006(2)
Br1 0.0457(3) 0.0309(3) 0.0414(3) 0.0114(3) 0.0198(2) 0.0125(2)

loop_
_atom_type_symbol
_atom_type_description
_atom_type_scat_dispersion_real
_atom_type_scat_dispersion_imag
_atom_type_scat_source
C C 0.0033 0.0016 'International Tables Vol C Tables 4.2.6.8 and 6.1.1.4'
H H 0.0000 0.0000 'International Tables Vol C Tables 4.2.6.8 and 6.1.1.4'
Br Br -0.2901 2.4595 'International Tables Vol C Tables 4.2.6.8 and 6.1.1.4'
Ni Ni 0.3393 1.1124 'International Tables Vol C Tables 4.2.6.8 and 6.1.1.4'
P P 0.1023 0.0942 'International Tables Vol C Tables 4.2.6.8 and 6.1.1.4'
Si Si 0.0817 0.0704 'International Tables Vol C Tables 4.2.6.8 and 6.1.1.4'

loop_
_geom_angle_atom_site_label_1
_geom_angle_atom_site_label_2
_geom_angle_atom_site_label_3
_geom_angle
P6 Ni1 P3 94.63(5)
P6 Ni1 P4 99.63(5)
P3 Ni1 P4 103.80(5)
P6 Ni1 Br1 124.73(4)
P3 Ni1 Br1 113.21(4)
P4 Ni1 Br1 116.98(4)
C16 P3 C25 105.4(2)
C16 P3 C8 103.5(2)
C25 P3 C8 101.1(2)
C16 P3 Ni1 110.02(17)
C25 P3 Ni1 121.33(15)
C8 P3 Ni1 113.67(16)
C4 P4 C20 106.1(2)
C4 P4 C34 102.2(2)
C20 P4 C34 100.6(2)
C4 P4 Ni1 106.54(14)
C20 P4 Ni1 117.00(14)
C34 P4 Ni1 122.53(13)
C67 Si5 C16 110.8(2)
C67 Si5 C7 109.3(2)
C16 Si5 C7 107.1(2)
C67 Si5 C4 109.2(2)
C16 Si5 C4 108.9(2)
C7 Si5 C4 111.4(2)
C7 P6 C2 106.4(2)
C7 P6 C5 105.9(2)
C2 P6 C5 99.44(19)
C7 P6 Ni1 109.61(14)
C2 P6 Ni1 116.99(15)
C5 P6 Ni1 117.29(16)
C25 C1 C23 121.0(5)
C25 C1 H1 119.5
C23 C1 H1 119.5
C15 C2 C47 119.2(4)
C15 C2 P6 117.4(4)
C47 C2 P6 123.4(4)
C30 C3 C8 118.9(5)
C30 C3 H3 120.6
C8 C3 H3 120.6
P4 C4 Si5 112.5(2)
P4 C4 H4A 109.1
Si5 C4 H4A 109.1
P4 C4 H4B 109.1
Si5 C4 H4B 109.1
H4A C4 H4B 107.8
C36 C5 C18 120.2(4)
C36 C5 P6 115.6(4)
C18 C5 P6 123.9(4)
C53 C6 C23 120.6(5)
C53 C6 H6 119.7
C23 C6 H6 119.7
P6 C7 Si5 111.7(2)
P6 C7 H7A 109.3
Si5 C7 H7A 109.3
P6 C7 H7B 109.3
Si5 C7 H7B 109.3
H7A C7 H7B 107.9
C9 C8 C3 119.7(4)
C9 C8 P3 122.9(4)
C3 C8 P3 117.4(4)
C8 C9 C27 120.9(5)
C8 C9 H9 119.6
C27 C9 H9 119.6
C42 C10 C18 120.6(5)
C42 C10 H10 119.7
C18 C10 H10 119.7
C50 C13 C29 120.1(5)
C50 C13 H13 120.0
C29 C13 H13 120.0
C2 C15 C21 120.6(5)
C2 C15 H15 119.7
C21 C15 H15 119.7
P3 C16 Si5 112.7(3)
P3 C16 H16A 109.1
Si5 C16 H16A 109.1
P3 C16 H16B 109.1
Si5 C16 H16B 109.1
H16A C16 H16B 107.8
C5 C18 C10 118.9(5)
C5 C18 H18 120.6
C10 C18 H18 120.6
C26 C19 C32 120.1(4)
C26 C19 H19 119.9
C32 C19 H19 119.9
C46 C20 C38 119.1(4)
C46 C20 P4 116.6(3)
C38 C20 P4 124.4(4)
C28 C21 C15 120.1(6)
C28 C21 H21 119.9
C15 C21 H21 119.9
C34 C22 C50 121.1(4)
C34 C22 H22 119.4
C50 C22 H22 119.4
C6 C23 C1 119.2(5)
C6 C23 H23 120.4
C1 C23 H23 120.4
C1 C25 C44 119.2(4)
C1 C25 P3 117.4(4)
C44 C25 P3 123.3(4)
C19 C26 C38 121.0(4)
C19 C26 H26 119.5
C38 C26 H26 119.5
C9 C27 C41 119.0(5)
C9 C27 H27 120.5
C41 C27 H27 120.5
C21 C28 C33 119.2(5)
C21 C28 H28 120.4
C33 C28 H28 120.4
C39 C29 C13 120.2(5)
C39 C29 H29 119.9
C13 C29 H29 119.9
C41 C30 C3 121.4(5)
C41 C30 H30 119.3
C3 C30 H30 119.3
C19 C32 C46 119.4(5)
C19 C32 H32 120.3
C46 C32 H32 120.3
C47 C33 C28 121.1(6)
C47 C33 H33 119.5
C28 C33 H33 119.5
C22 C34 C39 118.5(4)
C22 C34 P4 118.9(3)
C39 C34 P4 122.5(3)
C5 C36 C43 119.9(5)
C5 C36 H36 120.1
C43 C36 H36 120.1
C26 C38 C20 119.1(5)
C26 C38 H38 120.4
C20 C38 H38 120.4
C29 C39 C34 120.5(4)
C29 C39 H39 119.7
C34 C39 H39 119.7
C30 C41 C27 120.2(5)
C30 C41 H41 119.9
C27 C41 H41 119.9
C10 C42 C43 121.3(4)
C10 C42 H42 119.4
C43 C42 H42 119.4
C42 C43 C36 119.2(5)
C42 C43 H43 120.4
C36 C43 H43 120.4
C25 C44 C53 118.6(5)
C25 C44 H44 120.7
C53 C44 H44 120.7
C20 C46 C32 121.3(4)
C20 C46 H46 119.4
C32 C46 H46 119.4
C33 C47 C2 119.9(5)
C33 C47 H47 120.1
C2 C47 H47 120.1
C13 C50 C22 119.5(5)
C13 C50 H50 120.3
C22 C50 H50 120.3
C6 C53 C44 121.4(5)
C6 C53 H53 119.3
C44 C53 H53 119.3
Si5 C67 H67A 109.5
Si5 C67 H67B 109.5
H67A C67 H67B 109.5
Si5 C67 H67C 109.5
H67A C67 H67C 109.5
H67B C67 H67C 109.5

loop_
_geom_bond_atom_site_label_1
_geom_bond_atom_site_label_2
_geom_bond_distance
Ni1 P6 2.2193(12)
Ni1 P3 2.2454(13)
Ni1 P4 2.2584(12)
Ni1 Br1 2.4022(8)
P3 C16 1.832(5)
P3 C25 1.836(4)
P3 C8 1.851(4)
P4 C4 1.830(5)
P4 C20 1.838(4)
P4 C34 1.855(5)
Si5 C67 1.853(5)
Si5 C16 1.886(5)
Si5 C7 1.889(4)
Si5 C4 1.896(4)
P6 C7 1.831(4)
P6 C2 1.840(5)
P6 C5 1.841(4)
C1 C25 1.374(7)
C1 C23 1.402(7)
C1 H1 0.9500
C2 C15 1.382(7)
C2 C47 1.382(7)
C3 C30 1.383(7)
C3 C8 1.414(7)
C3 H3 0.9500
C4 H4A 0.9900
C4 H4B 0.9900
C5 C36 1.391(7)
C5 C18 1.394(7)
C6 C53 1.344(8)
C6 C23 1.386(8)
C6 H6 0.9500
C7 H7A 0.9900
C7 H7B 0.9900
C8 C9 1.373(7)
C9 C27 1.396(7)
C9 H9 0.9500
C10 C42 1.357(9)
C10 C18 1.417(7)
C10 H10 0.9500
C13 C50 1.382(7)
C13 C29 1.384(7)
C13 H13 0.9500
C15 C21 1.390(7)
C15 H15 0.9500
C16 H16A 0.9900
C16 H16B 0.9900
C18 H18 0.9500
C19 C26 1.373(8)
C19 C32 1.379(7)
C19 H19 0.9500
C20 C46 1.381(7)
C20 C38 1.398(6)
C21 C28 1.373(9)
C21 H21 0.9500
C22 C34 1.382(6)
C22 C50 1.396(7)
C22 H22 0.9500
C23 H23 0.9500
C25 C44 1.407(7)
C26 C38 1.398(7)
C26 H26 0.9500
C27 C41 1.398(8)
C27 H27 0.9500
C28 C33 1.382(9)
C28 H28 0.9500
C29 C39 1.383(7)
C29 H29 0.9500
C30 C41 1.367(8)
C30 H30 0.9500
C32 C46 1.392(7)
C32 H32 0.9500
C33 C47 1.381(8)
C33 H33 0.9500
C34 C39 1.399(6)
C36 C43 1.412(7)
C36 H36 0.9500
C38 H38 0.9500
C39 H39 0.9500
C41 H41 0.9500
C42 C43 1.385(9)
C42 H42 0.9500
C43 H43 0.9500
C44 C53 1.410(7)
C44 H44 0.9500
C46 H46 0.9500
C47 H47 0.9500
C50 H50 0.9500
C53 H53 0.9500
C67 H67A 0.9800
C67 H67B 0.9800
C67 H67C 0.9800

loop_
_geom_torsion_atom_site_label_1
_geom_torsion_atom_site_label_2
_geom_torsion_atom_site_label_3
_geom_torsion_atom_site_label_4
_geom_torsion
P6 Ni1 P3 C16 -40.88(15)
P4 Ni1 P3 C16 60.23(15)
Br1 Ni1 P3 C16 -171.92(14)
P6 Ni1 P3 C25 82.71(18)
P4 Ni1 P3 C25 -176.18(18)
Br1 Ni1 P3 C25 -48.33(18)
P6 Ni1 P3 C8 -156.37(16)
P4 Ni1 P3 C8 -55.26(16)
Br1 Ni1 P3 C8 72.60(16)
P6 Ni1 P4 C4 70.02(16)
P3 Ni1 P4 C4 -27.21(16)
Br1 Ni1 P4 C4 -152.69(15)
P6 Ni1 P4 C20 -171.56(18)
P3 Ni1 P4 C20 91.21(18)
Br1 Ni1 P4 C20 -34.27(18)
P6 Ni1 P4 C34 -46.79(18)
P3 Ni1 P4 C34 -144.02(17)
Br1 Ni1 P4 C34 90.50(18)
P3 Ni1 P6 C7 71.37(17)
P4 Ni1 P6 C7 -33.49(17)
Br1 Ni1 P6 C7 -166.14(17)
P3 Ni1 P6 C2 -167.39(15)
P4 Ni1 P6 C2 87.75(15)
Br1 Ni1 P6 C2 -44.90(15)
P3 Ni1 P6 C5 -49.37(17)
P4 Ni1 P6 C5 -154.23(16)
Br1 Ni1 P6 C5 73.12(17)
C7 P6 C2 C15 150.5(3)
C5 P6 C2 C15 -99.7(4)
Ni1 P6 C2 C15 27.6(4)
C7 P6 C2 C47 -29.5(4)
C5 P6 C2 C47 80.3(4)
Ni1 P6 C2 C47 -152.4(3)
C20 P4 C4 Si5 -161.1(2)
C34 P4 C4 Si5 93.9(3)
Ni1 P4 C4 Si5 -35.8(3)
C67 Si5 C4 P4 -155.3(3)
C16 Si5 C4 P4 83.6(3)
C7 Si5 C4 P4 -34.4(3)
C7 P6 C5 C36 -157.5(3)
C2 P6 C5 C36 92.3(4)
Ni1 P6 C5 C36 -34.8(4)
C7 P6 C5 C18 29.4(5)
C2 P6 C5 C18 -80.9(4)
Ni1 P6 C5 C18 152.0(3)
C2 P6 C7 Si5 -157.6(2)
C5 P6 C7 Si5 97.2(3)
Ni1 P6 C7 Si5 -30.2(3)
C67 Si5 C7 P6 -163.3(2)
C16 Si5 C7 P6 -43.1(3)
C4 Si5 C7 P6 75.9(3)
C30 C3 C8 C9 -1.4(7)
C30 C3 C8 P3 -179.9(4)
C16 P3 C8 C9 43.6(4)
C25 P3 C8 C9 -65.5(4)
Ni1 P3 C8 C9 162.9(3)
C16 P3 C8 C3 -138.0(4)
C25 P3 C8 C3 113.0(4)
Ni1 P3 C8 C3 -18.7(4)
C3 C8 C9 C27 1.4(7)
P3 C8 C9 C27 179.8(4)
C47 C2 C15 C21 0.6(6)
P6 C2 C15 C21 -179.4(3)
C25 P3 C16 Si5 -156.0(2)
C8 P3 C16 Si5 98.2(3)
Ni1 P3 C16 Si5 -23.6(3)
C67 Si5 C16 P3 -164.3(2)
C7 Si5 C16 P3 76.5(3)
C4 Si5 C16 P3 -44.2(3)
C36 C5 C18 C10 1.1(7)
P6 C5 C18 C10 174.0(4)
C42 C10 C18 C5 -1.5(8)
C4 P4 C20 C46 166.4(4)
C34 P4 C20 C46 -87.5(4)
Ni1 P4 C20 C46 47.7(4)
C4 P4 C20 C38 -12.7(5)
C34 P4 C20 C38 93.5(4)
Ni1 P4 C20 C38 -131.3(4)
C2 C15 C21 C28 0.1(7)
C53 C6 C23 C1 -0.6(8)
C25 C1 C23 C6 1.6(8)
C23 C1 C25 C44 -1.8(8)
C23 C1 C25 P3 -177.7(4)
C16 P3 C25 C1 174.0(4)
C8 P3 C25 C1 -78.5(4)
Ni1 P3 C25 C1 48.3(4)
C16 P3 C25 C44 -1.7(5)
C8 P3 C25 C44 105.8(4)
Ni1 P3 C25 C44 -127.4(4)
C32 C19 C26 C38 -1.5(8)
C8 C9 C27 C41 -0.7(7)
C15 C21 C28 C33 -1.1(8)
C50 C13 C29 C39 -0.9(8)
C8 C3 C30 C41 0.8(8)
C26 C19 C32 C46 0.0(8)
C21 C28 C33 C47 1.5(8)
C50 C22 C34 C39 -1.6(7)
C50 C22 C34 P4 -179.4(4)
C4 P4 C34 C22 -130.6(4)
C20 P4 C34 C22 120.2(4)
Ni1 P4 C34 C22 -11.7(4)
C4 P4 C34 C39 51.6(4)
C20 P4 C34 C39 -57.6(4)
Ni1 P4 C34 C39 170.5(3)
C18 C5 C36 C43 -0.9(7)
P6 C5 C36 C43 -174.3(4)
C19 C26 C38 C20 0.7(8)
C46 C20 C38 C26 1.6(7)
P4 C20 C38 C26 -179.4(4)
C13 C29 C39 C34 0.0(8)
C22 C34 C39 C29 1.2(7)
P4 C34 C39 C29 179.0(4)
C3 C30 C41 C27 -0.2(8)
C9 C27 C41 C30 0.1(8)
C18 C10 C42 C43 1.8(8)
C10 C42 C43 C36 -1.6(8)
C5 C36 C43 C42 1.1(8)
C1 C25 C44 C53 1.1(8)
P3 C25 C44 C53 176.8(4)
C38 C20 C46 C32 -3.1(8)
P4 C20 C46 C32 177.8(4)
C19 C32 C46 C20 2.3(8)
C28 C33 C47 C2 -0.8(7)
C15 C2 C47 C33 -0.2(6)
P6 C2 C47 C33 179.8(4)
C29 C13 C50 C22 0.5(8)
C34 C22 C50 C13 0.7(8)
C23 C6 C53 C44 0.0(9)
C25 C44 C53 C6 -0.2(8)
